data_1515790
loop_
_publ_author_name
'Rueping, Magnus'
'Theissmann, Thomas'

_publ_section_title
;
 Asymmetric Br\/onsted acid catalysis in aqueous solution
;
_journal_issue 4
_journal_name_full 'Chemical Science'
_journal_page_first 473
_journal_paper_doi 10.1039/c0sc00206b
_journal_volume 1
_journal_year 2010
_chemical_formula_moiety 'C50 H57 O4 P, 0.5(H2 O)'
_chemical_formula_sum 'C50 H58 O4.5 P'
_chemical_formula_weight 761.93
_chemical_name_systematic
;
?
;
_space_group_IT_number 92
_symmetry_cell_setting tetragonal
_symmetry_space_group_name_Hall 'P 4abw 2nw'
_symmetry_space_group_name_H-M 'P 41 21 2'
_atom_sites_solution_hydrogens geom
_atom_sites_solution_primary direct
_atom_sites_solution_secondary difmap
_audit_creation_method SHELXL-97
_cell_angle_alpha 90.00
_cell_angle_beta 90.00
_cell_angle_gamma 90.00
_cell_formula_units_Z 8
_cell_length_a 16.2608(16)
_cell_length_b 16.2608(16)
_cell_length_c 34.648(5)
_cell_measurement_reflns_used 217
_cell_measurement_temperature 167(2)
_cell_measurement_theta_max 23
_cell_measurement_theta_min 3
_cell_volume 9161.4(18)
_computing_cell_refinement 'SMART (Siemens, 1995)'
_computing_data_collection 'SMART (Siemens, 1995)'
_computing_data_reduction 'SAINT (Siemens, 1995)'
_computing_publication_material 'SHELXL-97 (Sheldrick, 2008)'
_computing_structure_refinement 'SHELXL-97 (Sheldrick, 2008)'
_computing_structure_solution 'SHELXS-97 (Sheldrick, 2008)'
_diffrn_ambient_temperature 167(2)
_diffrn_measured_fraction_theta_full 0.951
_diffrn_measured_fraction_theta_max 0.951
_diffrn_measurement_device_type SIEMENS_SMART_CCD
_diffrn_measurement_method \w
_diffrn_radiation_monochromator graphite
_diffrn_radiation_source 'normal-focus sealed tube'
_diffrn_radiation_type MoK\a
_diffrn_radiation_wavelength 0.71073
_diffrn_reflns_av_R_equivalents 0.0940
_diffrn_reflns_av_sigmaI/netI 0.0594
_diffrn_reflns_limit_h_max 20
_diffrn_reflns_limit_h_min -20
_diffrn_reflns_limit_k_max 20
_diffrn_reflns_limit_k_min -21
_diffrn_reflns_limit_l_max 43
_diffrn_reflns_limit_l_min -44
_diffrn_reflns_number 77950
_diffrn_reflns_theta_full 27.46
_diffrn_reflns_theta_max 27.46
_diffrn_reflns_theta_min 1.72
_diffrn_standards_decay_% 0.0
_diffrn_standards_interval_time 1200
_diffrn_standards_number 1023
_exptl_absorpt_coefficient_mu 0.102
_exptl_absorpt_correction_T_max 0.970
_exptl_absorpt_correction_T_min 0.927
_exptl_absorpt_correction_type numerical
_exptl_absorpt_process_details 'SHELXTL (Sheldrick, 2008)'
_exptl_crystal_colour colorless
_exptl_crystal_density_diffrn 1.105
_exptl_crystal_density_method 'not measured'
_exptl_crystal_description block
_exptl_crystal_F_000 3272
_exptl_crystal_size_max 0.70
_exptl_crystal_size_mid 0.60
_exptl_crystal_size_min 0.30
_refine_diff_density_max 0.174
_refine_diff_density_min -0.311
_refine_diff_density_rms 0.042
_refine_ls_abs_structure_details 'Flack H D (1983), Acta Cryst. A39, 876-881'
_refine_ls_abs_structure_Flack 0.01(10)
_refine_ls_extinction_method none
_refine_ls_goodness_of_fit_ref 1.296
_refine_ls_hydrogen_treatment mixed
_refine_ls_matrix_type full
_refine_ls_number_parameters 506
_refine_ls_number_reflns 9721
_refine_ls_number_restraints 0
_refine_ls_restrained_S_all 1.296
_refine_ls_R_factor_all 0.0993
_refine_ls_R_factor_gt 0.0758
_refine_ls_shift/su_max 0.001
_refine_ls_shift/su_mean 0.000
_refine_ls_structure_factor_coef Fsqd
_refine_ls_weighting_details 'calc w=1/[\s^2^(Fo^2^)+(0.04P)^2^+2P] where P=(Fo^2^+2Fc^2^)/3'
_refine_ls_weighting_scheme calc
_refine_ls_wR_factor_gt 0.1158
_refine_ls_wR_factor_ref 0.1214
_reflns_number_gt 8113
_reflns_number_total 9721
_reflns_threshold_expression I>2sigma(I)
_cod_data_source_file c0sc00206b.txt
_cod_data_source_block 1c
_cod_original_sg_symbol_H-M 'P 41212'
_cod_original_formula_sum 'C50 H58 O4.50 P'
_cod_database_code 1515790

loop_
_symmetry_equiv_pos_as_xyz
'x, y, z'
'-x, -y, z+1/2'
'-y+1/2, x+1/2, z+1/4'
'y+1/2, -x+1/2, z+3/4'
'-x+1/2, y+1/2, -z+1/4'
'x+1/2, -y+1/2, -z+3/4'
'y, x, -z'
'-y, -x, -z+1/2'

loop_
_atom_site_label
_atom_site_type_symbol
_atom_site_fract_x
_atom_site_fract_y
_atom_site_fract_z
_atom_site_U_iso_or_equiv
_atom_site_adp_type
_atom_site_occupancy
_atom_site_symmetry_multiplicity
_atom_site_calc_flag
_atom_site_refinement_flags
P1 P 0.60724(4) 0.47815(4) 0.050227(19) 0.02464(16) Uani 1 1 d .
O2 O 0.60143(10) 0.42429(10) 0.08819(5) 0.0245(4) Uani 1 1 d .
O1 O 0.65605(10) 0.42244(10) 0.02035(5) 0.0250(4) Uani 1 1 d .
O3 O 0.52316(11) 0.48979(12) 0.03402(5) 0.0367(5) Uani 1 1 d .
H3B H 0.5260 0.4936 0.0099 0.055 Uiso 0.50 1 calc PR
O4 O 0.65485(12) 0.55390(11) 0.06027(5) 0.0349(5) Uani 1 1 d .
H4B H 0.6511 0.5881 0.0422 0.052 Uiso 0.50 1 calc PR
C11 C 0.61622(15) 0.28583(15) 0.06560(7) 0.0237(6) Uani 1 1 d .
C36 C 0.43672(16) 0.39510(16) 0.11697(7) 0.0272(6) Uani 1 1 d .
C7 C 0.86286(16) 0.33870(16) 0.02779(7) 0.0278(6) Uani 1 1 d .
H7A H 0.9162 0.3489 0.0177 0.033 Uiso 1 1 calc R
C37 C 0.45540(16) 0.41394(17) 0.15552(8) 0.0318(6) Uani 1 1 d .
C12 C 0.56819(16) 0.34450(15) 0.08286(7) 0.0238(5) Uani 1 1 d .
C14 C 0.45742(17) 0.25219(17) 0.09265(8) 0.0330(7) Uani 1 1 d .
H14A H 0.4053 0.2394 0.1035 0.040 Uiso 1 1 calc R
C8 C 0.80064(15) 0.39238(16) 0.01910(7) 0.0251(6) Uani 1 1 d .
C10 C 0.70314(16) 0.30353(15) 0.05410(7) 0.0239(6) Uani 1 1 d .
C13 C 0.48679(16) 0.32996(15) 0.09671(7) 0.0259(6) Uani 1 1 d .
C45 C 0.29176(19) 0.57619(19) 0.17882(8) 0.0390(7) Uani 1 1 d .
H45A H 0.2503 0.5995 0.1605 0.047 Uiso 1 1 calc R
C26 C 0.85645(15) 0.53547(16) 0.01702(7) 0.0262(6) Uani 1 1 d .
C21 C 0.81742(15) 0.47071(16) -0.00233(7) 0.0244(6) Uani 1 1 d .
C24 C 0.85246(15) 0.61623(16) -0.04217(8) 0.0285(6) Uani 1 1 d .
C41 C 0.37027(15) 0.43330(16) 0.09854(7) 0.0260(6) Uani 1 1 d .
C6 C 0.85043(17) 0.26839(16) 0.05136(7) 0.0294(6) Uani 1 1 d .
C9 C 0.72126(15) 0.37166(15) 0.03231(7) 0.0234(6) Uani 1 1 d .
C48 C 0.34424(18) 0.41276(17) 0.05723(8) 0.0344(7) Uani 1 1 d .
H48A H 0.3921 0.3860 0.0442 0.041 Uiso 1 1 calc R
C22 C 0.79587(15) 0.47777(17) -0.04159(7) 0.0269(6) Uani 1 1 d .
C15 C 0.50052(17) 0.18964(16) 0.07315(8) 0.0313(6) Uani 1 1 d .
C2 C 0.76138(17) 0.18420(16) 0.09110(8) 0.0308(6) Uani 1 1 d .
H2A H 0.7089 0.1727 0.1018 0.037 Uiso 1 1 calc R
C19 C 0.61923(18) 0.14575(16) 0.03525(8) 0.0340(7) Uani 1 1 d .
H19A H 0.6705 0.1575 0.0233 0.041 Uiso 1 1 calc R
C40 C 0.32394(16) 0.49050(16) 0.11919(7) 0.0290(6) Uani 1 1 d .
H40A H 0.2784 0.5159 0.1069 0.035 Uiso 1 1 calc R
C4 C 0.90527(18) 0.15096(18) 0.08542(8) 0.0388(7) Uani 1 1 d .
H4A H 0.9499 0.1155 0.0915 0.047 Uiso 1 1 calc R
C25 C 0.87102(15) 0.60790(16) -0.00379(7) 0.0244(6) Uani 1 1 d .
H25A H 0.8949 0.6533 0.0093 0.029 Uiso 1 1 calc R
C20 C 0.58012(16) 0.20683(16) 0.05798(7) 0.0278(6) Uani 1 1 d .
C42 C 0.52280(19) 0.37070(18) 0.17800(8) 0.0407(8) Uani 1 1 d .
H42A H 0.5541 0.3357 0.1594 0.049 Uiso 1 1 calc R
C23 C 0.81395(16) 0.55040(17) -0.06087(8) 0.0318(7) Uani 1 1 d .
H23A H 0.7998 0.5555 -0.0874 0.038 Uiso 1 1 calc R
C33 C 0.88313(17) 0.52930(17) 0.05878(7) 0.0310(6) Uani 1 1 d .
H33A H 0.8529 0.4819 0.0705 0.037 Uiso 1 1 calc R
C38 C 0.40769(17) 0.47246(17) 0.17463(8) 0.0350(7) Uani 1 1 d .
H38A H 0.4208 0.4859 0.2006 0.042 Uiso 1 1 calc R
C1 C 0.77061(16) 0.25158(15) 0.06535(7) 0.0261(6) Uani 1 1 d .
C29 C 0.6781(2) 0.4348(2) -0.08450(11) 0.0590(10) Uani 1 1 d .
H29A H 0.6544 0.3881 -0.0985 0.088 Uiso 1 1 calc R
H29B H 0.6920 0.4786 -0.1028 0.088 Uiso 1 1 calc R
H29C H 0.6382 0.4555 -0.0657 0.088 Uiso 1 1 calc R
C35 C 0.86298(19) 0.60520(19) 0.08277(8) 0.0399(7) Uani 1 1 d .
H35A H 0.8040 0.6170 0.0809 0.060 Uiso 1 1 calc R
H35B H 0.8943 0.6523 0.0730 0.060 Uiso 1 1 calc R
H35C H 0.8777 0.5951 0.1098 0.060 Uiso 1 1 calc R
C30 C 0.86983(18) 0.69620(17) -0.06386(8) 0.0355(7) Uani 1 1 d .
H30A H 0.9091 0.7288 -0.0478 0.043 Uiso 1 1 calc R
C5 C 0.91726(18) 0.21633(17) 0.06198(8) 0.0360(7) Uani 1 1 d .
H5A H 0.9709 0.2277 0.0525 0.043 Uiso 1 1 calc R
C27 C 0.75571(19) 0.40719(18) -0.06354(8) 0.0411(8) Uani 1 1 d .
H27A H 0.7393 0.3646 -0.0442 0.049 Uiso 1 1 calc R
C3 C 0.82700(19) 0.13554(18) 0.10068(8) 0.0380(7) Uani 1 1 d .
H3A H 0.8194 0.0907 0.1179 0.046 Uiso 1 1 calc R
C31 C 0.9105(2) 0.6826(2) -0.10301(9) 0.0538(9) Uani 1 1 d .
H31A H 0.9206 0.7358 -0.1154 0.081 Uiso 1 1 calc R
H31B H 0.8741 0.6495 -0.1194 0.081 Uiso 1 1 calc R
H31C H 0.9628 0.6537 -0.0994 0.081 Uiso 1 1 calc R
C50 C 0.32052(18) 0.4887(2) 0.03349(8) 0.0413(8) Uani 1 1 d .
H50A H 0.3050 0.4716 0.0074 0.062 Uiso 1 1 calc R
H50B H 0.3675 0.5264 0.0321 0.062 Uiso 1 1 calc R
H50C H 0.2739 0.5165 0.0458 0.062 Uiso 1 1 calc R
C43 C 0.5834(2) 0.4310(2) 0.19588(10) 0.0546(9) Uani 1 1 d .
H43A H 0.6068 0.4660 0.1756 0.082 Uiso 1 1 calc R
H43B H 0.6276 0.4005 0.2087 0.082 Uiso 1 1 calc R
H43C H 0.5548 0.4654 0.2148 0.082 Uiso 1 1 calc R
C32 C 0.7920(2) 0.7465(2) -0.06763(10) 0.0492(9) Uani 1 1 d .
H32A H 0.8042 0.7978 -0.0813 0.074 Uiso 1 1 calc R
H32B H 0.7706 0.7592 -0.0419 0.074 Uiso 1 1 calc R
H32C H 0.7509 0.7150 -0.0821 0.074 Uiso 1 1 calc R
C39 C 0.34186(16) 0.51168(17) 0.15708(8) 0.0308(6) Uani 1 1 d .
C18 C 0.5842(2) 0.07067(18) 0.03031(10) 0.0470(8) Uani 1 1 d .
H18A H 0.6120 0.0301 0.0155 0.056 Uiso 1 1 calc R
C44 C 0.4860(2) 0.3138(2) 0.20829(10) 0.0614(10) Uani 1 1 d .
H44A H 0.4471 0.2760 0.1959 0.092 Uiso 1 1 calc R
H44B H 0.4571 0.3466 0.2278 0.092 Uiso 1 1 calc R
H44C H 0.5300 0.2822 0.2207 0.092 Uiso 1 1 calc R
C47 C 0.3464(2) 0.6469(2) 0.19280(10) 0.0539(9) Uani 1 1 d .
H47A H 0.3746 0.6717 0.1707 0.081 Uiso 1 1 calc R
H47B H 0.3872 0.6257 0.2111 0.081 Uiso 1 1 calc R
H47C H 0.3123 0.6885 0.2056 0.081 Uiso 1 1 calc R
C34 C 0.9755(2) 0.5108(2) 0.06216(9) 0.0530(9) Uani 1 1 d .
H34A H 0.9888 0.4618 0.0469 0.079 Uiso 1 1 calc R
H34B H 0.9896 0.5010 0.0893 0.079 Uiso 1 1 calc R
H34C H 1.0071 0.5578 0.0525 0.079 Uiso 1 1 calc R
C17 C 0.5076(2) 0.05218(18) 0.04677(11) 0.0535(9) Uani 1 1 d .
H17A H 0.4841 -0.0009 0.0434 0.064 Uiso 1 1 calc R
C49 C 0.2730(2) 0.3512(2) 0.05711(10) 0.0556(9) Uani 1 1 d .
H49A H 0.2577 0.3385 0.0304 0.083 Uiso 1 1 calc R
H49B H 0.2257 0.3751 0.0706 0.083 Uiso 1 1 calc R
H49C H 0.2900 0.3006 0.0703 0.083 Uiso 1 1 calc R
C16 C 0.46723(19) 0.10986(18) 0.06728(10) 0.0452(8) Uani 1 1 d .
H16A H 0.4152 0.0968 0.0781 0.054 Uiso 1 1 calc R
C46 C 0.2450(2) 0.5371(2) 0.21260(10) 0.0554(9) Uani 1 1 d .
H46A H 0.2135 0.5796 0.2262 0.083 Uiso 1 1 calc R
H46B H 0.2843 0.5118 0.2305 0.083 Uiso 1 1 calc R
H46C H 0.2074 0.4950 0.2027 0.083 Uiso 1 1 calc R
C28 C 0.8154(3) 0.3677(3) -0.09121(13) 0.0800(13) Uani 1 1 d .
H28A H 0.8646 0.3501 -0.0771 0.120 Uiso 1 1 calc R
H28B H 0.8309 0.4075 -0.1112 0.120 Uiso 1 1 calc R
H28C H 0.7894 0.3198 -0.1033 0.120 Uiso 1 1 calc R
O5 O 0.6646(3) 0.6450(3) -0.00760(18) 0.0458(13) Uiso 0.50 1 d P
H5B H 0.669(3) 0.633(3) 0.0142(13) 0.072(13) Uiso 1 1 d .

loop_
_atom_site_aniso_label
_atom_site_aniso_U_11
_atom_site_aniso_U_22
_atom_site_aniso_U_33
_atom_site_aniso_U_23
_atom_site_aniso_U_13
_atom_site_aniso_U_12
P1 0.0242(3) 0.0213(3) 0.0284(3) 0.0018(3) 0.0006(3) 0.0003(3)
O2 0.0253(9) 0.0218(9) 0.0263(9) -0.0054(7) -0.0014(8) -0.0002(8)
O1 0.0257(9) 0.0247(10) 0.0245(9) 0.0031(7) -0.0030(8) 0.0010(8)
O3 0.0323(10) 0.0396(11) 0.0382(10) -0.0030(10) 0.0010(9) 0.0066(9)
O4 0.0443(12) 0.0264(10) 0.0341(10) -0.0002(8) 0.0026(9) -0.0063(9)
C11 0.0272(14) 0.0230(13) 0.0208(13) 0.0062(11) -0.0041(11) -0.0006(11)
C36 0.0257(14) 0.0285(14) 0.0275(14) 0.0008(12) 0.0082(11) -0.0055(12)
C7 0.0227(14) 0.0324(15) 0.0282(14) -0.0007(12) 0.0005(11) 0.0000(12)
C37 0.0304(15) 0.0335(16) 0.0316(15) -0.0001(13) 0.0012(12) 0.0008(12)
C12 0.0276(14) 0.0234(13) 0.0204(13) 0.0031(11) -0.0040(11) -0.0003(11)
C14 0.0263(15) 0.0334(16) 0.0393(16) 0.0054(13) 0.0040(12) -0.0027(12)
C8 0.0246(14) 0.0278(14) 0.0230(13) -0.0020(11) -0.0006(11) -0.0008(12)
C10 0.0282(14) 0.0257(14) 0.0178(12) -0.0029(11) -0.0001(11) 0.0015(11)
C13 0.0299(14) 0.0267(14) 0.0210(13) 0.0021(11) -0.0010(11) 0.0014(12)
C45 0.0388(17) 0.0475(18) 0.0307(16) -0.0018(14) -0.0004(14) 0.0146(15)
C26 0.0200(13) 0.0293(15) 0.0294(14) -0.0020(11) 0.0046(11) 0.0039(11)
C21 0.0203(13) 0.0265(14) 0.0265(13) 0.0019(12) 0.0055(11) 0.0024(11)
C24 0.0196(13) 0.0323(15) 0.0335(16) 0.0020(12) 0.0009(11) 0.0000(12)
C41 0.0223(14) 0.0275(14) 0.0282(14) 0.0021(11) 0.0013(11) -0.0033(11)
C6 0.0341(15) 0.0270(14) 0.0272(14) -0.0028(12) -0.0031(12) 0.0029(12)
C9 0.0263(14) 0.0228(14) 0.0212(13) -0.0033(11) -0.0032(11) 0.0042(11)
C48 0.0357(16) 0.0393(17) 0.0283(15) 0.0027(13) 0.0007(13) 0.0033(13)
C22 0.0246(13) 0.0314(15) 0.0245(14) -0.0019(12) 0.0015(11) -0.0029(12)
C15 0.0317(16) 0.0247(14) 0.0374(16) 0.0021(12) -0.0031(12) -0.0030(12)
C2 0.0350(16) 0.0299(15) 0.0275(15) 0.0056(12) -0.0006(12) 0.0025(13)
C19 0.0340(16) 0.0286(16) 0.0394(16) -0.0061(13) -0.0012(13) 0.0029(13)
C40 0.0224(14) 0.0354(16) 0.0291(14) 0.0071(12) -0.0007(11) 0.0027(12)
C4 0.0402(18) 0.0379(17) 0.0382(17) 0.0056(14) -0.0059(14) 0.0108(14)
C25 0.0221(13) 0.0240(14) 0.0271(14) -0.0038(12) 0.0036(11) -0.0034(11)
C20 0.0315(15) 0.0256(14) 0.0262(14) 0.0010(12) -0.0049(12) 0.0009(12)
C42 0.0442(18) 0.0489(19) 0.0289(15) -0.0030(13) -0.0052(14) 0.0177(15)
C23 0.0321(15) 0.0394(17) 0.0239(14) 0.0042(13) -0.0025(12) -0.0007(13)
C33 0.0338(15) 0.0330(15) 0.0262(14) 0.0008(12) 0.0023(12) -0.0021(13)
C38 0.0387(17) 0.0419(17) 0.0244(14) 0.0014(12) -0.0004(12) 0.0061(14)
C1 0.0274(15) 0.0233(13) 0.0277(14) -0.0041(11) -0.0005(12) 0.0036(11)
C29 0.054(2) 0.059(2) 0.063(2) -0.0016(19) -0.0193(18) -0.0202(18)
C35 0.0457(18) 0.0442(18) 0.0298(16) -0.0061(14) 0.0010(14) -0.0010(15)
C30 0.0392(17) 0.0326(16) 0.0349(15) 0.0092(13) -0.0055(13) -0.0069(14)
C5 0.0300(16) 0.0353(16) 0.0426(17) -0.0021(14) 0.0018(13) 0.0096(13)
C27 0.0559(19) 0.0359(17) 0.0316(16) -0.0016(13) -0.0032(15) -0.0113(15)
C3 0.0499(19) 0.0331(16) 0.0310(15) 0.0066(13) -0.0051(14) 0.0046(14)
C31 0.064(2) 0.052(2) 0.045(2) 0.0130(16) 0.0104(17) -0.0102(18)
C50 0.0349(16) 0.063(2) 0.0257(14) -0.0008(15) -0.0008(13) 0.0033(15)
C43 0.0416(19) 0.066(2) 0.056(2) -0.0059(18) -0.0161(17) 0.0132(17)
C32 0.052(2) 0.0402(18) 0.056(2) 0.0163(16) -0.0099(17) -0.0027(16)
C39 0.0276(14) 0.0339(16) 0.0308(14) 0.0047(12) 0.0043(12) 0.0041(12)
C18 0.048(2) 0.0289(17) 0.064(2) -0.0120(16) 0.0018(17) 0.0020(15)
C44 0.074(3) 0.053(2) 0.058(2) 0.0117(18) -0.016(2) 0.0137(19)
C47 0.064(2) 0.0410(19) 0.056(2) -0.0048(17) 0.0069(18) 0.0146(17)
C34 0.054(2) 0.068(2) 0.0365(17) -0.0051(17) -0.0103(16) 0.0143(18)
C17 0.053(2) 0.0231(16) 0.085(3) -0.0110(17) -0.0049(19) -0.0103(15)
C49 0.056(2) 0.059(2) 0.052(2) -0.0025(18) -0.0150(17) -0.0183(17)
C16 0.0372(17) 0.0317(16) 0.067(2) -0.0008(16) 0.0020(16) -0.0087(15)
C46 0.0462(19) 0.071(2) 0.049(2) -0.0043(18) 0.0151(17) 0.0077(18)
C28 0.069(3) 0.085(3) 0.086(3) -0.053(3) -0.005(2) 0.003(2)

loop_
_atom_type_symbol
_atom_type_description
_atom_type_scat_dispersion_real
_atom_type_scat_dispersion_imag
_atom_type_scat_source
C C 0.0033 0.0016 'International Tables Vol C Tables 4.2.6.8 and 6.1.1.4'
H H 0.0000 0.0000 'International Tables Vol C Tables 4.2.6.8 and 6.1.1.4'
O O 0.0106 0.0060 'International Tables Vol C Tables 4.2.6.8 and 6.1.1.4'
P P 0.1023 0.0942 'International Tables Vol C Tables 4.2.6.8 and 6.1.1.4'

loop_
_geom_angle_atom_site_label_1
_geom_angle_atom_site_label_2
_geom_angle_atom_site_label_3
_geom_angle
O3 P1 O4 117.25(11)
O3 P1 O2 109.18(10)
O4 P1 O2 107.04(10)
O3 P1 O1 106.58(10)
O4 P1 O1 111.27(10)
O2 P1 O1 104.83(9)
C12 O2 P1 114.89(15)
C9 O1 P1 121.31(15)
C12 C11 C20 118.0(2)
C12 C11 C10 121.4(2)
C20 C11 C10 120.6(2)
C41 C36 C37 120.3(2)
C41 C36 C13 121.0(2)
C37 C36 C13 118.6(2)
C8 C7 C6 122.3(2)
C38 C37 C36 118.7(2)
C38 C37 C42 118.3(2)
C36 C37 C42 122.9(2)
C11 C12 O2 118.5(2)
C11 C12 C13 124.0(2)
O2 C12 C13 117.5(2)
C13 C14 C15 123.2(3)
C7 C8 C9 116.9(2)
C7 C8 C21 121.0(2)
C9 C8 C21 122.0(2)
C9 C10 C1 117.3(2)
C9 C10 C11 120.3(2)
C1 C10 C11 122.4(2)
C14 C13 C12 116.4(2)
C14 C13 C36 120.8(2)
C12 C13 C36 122.7(2)
C39 C45 C47 111.2(3)
C39 C45 C46 110.9(3)
C47 C45 C46 110.9(3)
C21 C26 C25 117.5(2)
C21 C26 C33 122.5(2)
C25 C26 C33 119.9(2)
C26 C21 C22 120.9(2)
C26 C21 C8 119.0(2)
C22 C21 C8 120.1(2)
C25 C24 C23 118.2(2)
C25 C24 C30 121.4(2)
C23 C24 C30 120.4(2)
C40 C41 C36 118.6(2)
C40 C41 C48 118.4(2)
C36 C41 C48 122.9(2)
C1 C6 C7 119.0(2)
C1 C6 C5 119.8(2)
C7 C6 C5 121.2(3)
C10 C9 O1 118.3(2)
C10 C9 C8 124.6(2)
O1 C9 C8 117.0(2)
C41 C48 C49 110.8(2)
C41 C48 C50 113.3(2)
C49 C48 C50 109.5(2)
C23 C22 C21 118.8(2)
C23 C22 C27 119.4(2)
C21 C22 C27 121.8(2)
C14 C15 C16 122.6(3)
C14 C15 C20 119.2(2)
C16 C15 C20 118.2(3)
C3 C2 C1 121.0(3)
C18 C19 C20 120.8(3)
C39 C40 C41 122.5(2)
C5 C4 C3 119.9(3)
C24 C25 C26 123.0(2)
C19 C20 C15 118.4(2)
C19 C20 C11 123.0(2)
C15 C20 C11 118.6(2)
C37 C42 C44 110.6(3)
C37 C42 C43 112.2(2)
C44 C42 C43 111.4(3)
C22 C23 C24 121.5(2)
C26 C33 C35 114.0(2)
C26 C33 C34 111.5(2)
C35 C33 C34 109.1(2)
C39 C38 C37 122.3(2)
C6 C1 C2 117.5(2)
C6 C1 C10 119.6(2)
C2 C1 C10 122.9(2)
C32 C30 C31 111.3(3)
C32 C30 C24 110.4(2)
C31 C30 C24 113.2(2)
C4 C5 C6 120.8(3)
C28 C27 C29 110.8(3)
C28 C27 C22 111.2(3)
C29 C27 C22 111.8(3)
C2 C3 C4 120.9(3)
C38 C39 C40 117.6(2)
C38 C39 C45 120.8(2)
C40 C39 C45 121.7(2)
C19 C18 C17 120.9(3)
C16 C17 C18 119.8(3)
C17 C16 C15 121.7(3)

loop_
_geom_bond_atom_site_label_1
_geom_bond_atom_site_label_2
_geom_bond_distance
_geom_bond_site_symmetry_2
P1 O3 1.4901(19) .
P1 O4 1.4959(19) .
P1 O2 1.5831(18) .
P1 O1 1.5883(18) .
O2 C12 1.418(3) .
O1 C9 1.406(3) .
C11 C12 1.370(4) .
C11 C20 1.437(4) .
C11 C10 1.496(4) .
C36 C41 1.400(4) .
C36 C37 1.404(4) .
C36 C13 1.509(4) .
C7 C8 1.370(4) .
C7 C6 1.419(4) .
C37 C38 1.395(4) .
C37 C42 1.517(4) .
C12 C13 1.428(4) .
C14 C13 1.359(4) .
C14 C15 1.408(4) .
C8 C9 1.410(3) .
C8 C21 1.499(4) .
C10 C9 1.373(3) .
C10 C1 1.438(4) .
C45 C39 1.527(4) .
C45 C47 1.532(5) .
C45 C46 1.533(4) .
C26 C21 1.400(4) .
C26 C25 1.401(4) .
C26 C33 1.514(4) .
C21 C22 1.409(4) .
C24 C25 1.370(4) .
C24 C23 1.399(4) .
C24 C30 1.528(4) .
C41 C40 1.395(4) .
C41 C48 1.529(4) .
C6 C1 1.412(4) .
C6 C5 1.426(4) .
C48 C49 1.531(4) .
C48 C50 1.532(4) .
C22 C23 1.388(4) .
C22 C27 1.524(4) .
C15 C16 1.420(4) .
C15 C20 1.425(4) .
C2 C3 1.369(4) .
C2 C1 1.421(4) .
C19 C18 1.358(4) .
C19 C20 1.418(4) .
C40 C39 1.388(4) .
C4 C5 1.352(4) .
C4 C3 1.401(4) .
C42 C44 1.522(5) .
C42 C43 1.522(4) .
C33 C35 1.524(4) .
C33 C34 1.537(4) .
C38 C39 1.386(4) .
C29 C27 1.523(4) .
C30 C32 1.512(4) .
C30 C31 1.525(4) .
C27 C28 1.508(5) .
C18 C17 1.404(5) .
C17 C16 1.347(4) .
O5 O5 0.693(9) 7

loop_
_geom_torsion_atom_site_label_1
_geom_torsion_atom_site_label_2
_geom_torsion_atom_site_label_3
_geom_torsion_atom_site_label_4
_geom_torsion
O3 P1 O2 C12 60.58(18)
O4 P1 O2 C12 -171.56(16)
O1 P1 O2 C12 -53.29(18)
O3 P1 O1 C9 -152.92(18)
O4 P1 O1 C9 78.13(19)
O2 P1 O1 C9 -37.23(19)
C41 C36 C37 C38 -1.4(4)
C13 C36 C37 C38 -178.2(2)
C41 C36 C37 C42 175.8(2)
C13 C36 C37 C42 -1.1(4)
C20 C11 C12 O2 -175.9(2)
C10 C11 C12 O2 2.7(3)
C20 C11 C12 C13 5.5(4)
C10 C11 C12 C13 -175.8(2)
P1 O2 C12 C11 74.6(2)
P1 O2 C12 C13 -106.8(2)
C6 C7 C8 C9 -4.6(4)
C6 C7 C8 C21 173.5(2)
C12 C11 C10 C9 -51.2(3)
C20 C11 C10 C9 127.4(3)
C12 C11 C10 C1 128.3(3)
C20 C11 C10 C1 -53.2(3)
C15 C14 C13 C12 -5.1(4)
C15 C14 C13 C36 178.3(2)
C11 C12 C13 C14 1.1(4)
O2 C12 C13 C14 -177.5(2)
C11 C12 C13 C36 177.6(2)
O2 C12 C13 C36 -1.0(3)
C41 C36 C13 C14 -76.7(3)
C37 C36 C13 C14 100.1(3)
C41 C36 C13 C12 106.9(3)
C37 C36 C13 C12 -76.3(3)
C25 C26 C21 C22 1.7(4)
C33 C26 C21 C22 -177.9(2)
C25 C26 C21 C8 -179.8(2)
C33 C26 C21 C8 0.5(4)
C7 C8 C21 C26 -73.7(3)
C9 C8 C21 C26 104.2(3)
C7 C8 C21 C22 104.8(3)
C9 C8 C21 C22 -77.3(3)
C37 C36 C41 C40 0.5(4)
C13 C36 C41 C40 177.2(2)
C37 C36 C41 C48 -177.2(2)
C13 C36 C41 C48 -0.4(4)
C8 C7 C6 C1 2.1(4)
C8 C7 C6 C5 -176.0(2)
C1 C10 C9 O1 178.8(2)
C11 C10 C9 O1 -1.7(3)
C1 C10 C9 C8 2.4(4)
C11 C10 C9 C8 -178.1(2)
P1 O1 C9 C10 70.4(3)
P1 O1 C9 C8 -112.9(2)
C7 C8 C9 C10 2.3(4)
C21 C8 C9 C10 -175.7(2)
C7 C8 C9 O1 -174.1(2)
C21 C8 C9 O1 7.9(3)
C40 C41 C48 C49 -80.2(3)
C36 C41 C48 C49 97.5(3)
C40 C41 C48 C50 43.4(3)
C36 C41 C48 C50 -138.9(3)
C26 C21 C22 C23 -0.1(4)
C8 C21 C22 C23 -178.5(2)
C26 C21 C22 C27 178.1(2)
C8 C21 C22 C27 -0.3(4)
C13 C14 C15 C16 -176.5(3)
C13 C14 C15 C20 2.3(4)
C36 C41 C40 C39 0.8(4)
C48 C41 C40 C39 178.6(2)
C23 C24 C25 C26 2.9(4)
C30 C24 C25 C26 -179.6(2)
C21 C26 C25 C24 -3.2(4)
C33 C26 C25 C24 176.5(2)
C18 C19 C20 C15 -4.5(4)
C18 C19 C20 C11 177.0(3)
C14 C15 C20 C19 -174.0(3)
C16 C15 C20 C19 4.9(4)
C14 C15 C20 C11 4.5(4)
C16 C15 C20 C11 -176.6(2)
C12 C11 C20 C19 170.3(2)
C10 C11 C20 C19 -8.4(4)
C12 C11 C20 C15 -8.2(3)
C10 C11 C20 C15 173.2(2)
C38 C37 C42 C44 68.8(3)
C36 C37 C42 C44 -108.4(3)
C38 C37 C42 C43 -56.3(4)
C36 C37 C42 C43 126.5(3)
C21 C22 C23 C24 -0.3(4)
C27 C22 C23 C24 -178.6(2)
C25 C24 C23 C22 -1.0(4)
C30 C24 C23 C22 -178.6(2)
C21 C26 C33 C35 -136.0(3)
C25 C26 C33 C35 44.3(3)
C21 C26 C33 C34 99.9(3)
C25 C26 C33 C34 -79.7(3)
C36 C37 C38 C39 1.0(4)
C42 C37 C38 C39 -176.3(3)
C7 C6 C1 C2 -175.6(2)
C5 C6 C1 C2 2.6(4)
C7 C6 C1 C10 2.8(4)
C5 C6 C1 C10 -179.1(2)
C3 C2 C1 C6 -2.6(4)
C3 C2 C1 C10 179.1(3)
C9 C10 C1 C6 -4.9(3)
C11 C10 C1 C6 175.6(2)
C9 C10 C1 C2 173.4(2)
C11 C10 C1 C2 -6.1(4)
C25 C24 C30 C32 -100.1(3)
C23 C24 C30 C32 77.4(3)
C25 C24 C30 C31 134.3(3)
C23 C24 C30 C31 -48.2(4)
C3 C4 C5 C6 -2.3(4)
C1 C6 C5 C4 -0.1(4)
C7 C6 C5 C4 177.9(3)
C23 C22 C27 C28 71.5(4)
C21 C22 C27 C28 -106.7(3)
C23 C22 C27 C29 -53.0(4)
C21 C22 C27 C29 128.8(3)
C1 C2 C3 C4 0.2(4)
C5 C4 C3 C2 2.4(4)
C37 C38 C39 C40 0.3(4)
C37 C38 C39 C45 -179.2(3)
C41 C40 C39 C38 -1.2(4)
C41 C40 C39 C45 178.3(3)
C47 C45 C39 C38 57.8(4)
C46 C45 C39 C38 -66.1(4)
C47 C45 C39 C40 -121.7(3)
C46 C45 C39 C40 114.3(3)
C20 C19 C18 C17 1.6(5)
C19 C18 C17 C16 1.0(5)
C18 C17 C16 C15 -0.5(5)
C14 C15 C16 C17 176.4(3)
C20 C15 C16 C17 -2.5(5)
